data_4303924
loop_
_publ_author_name
'Sonia Nieto'
'Palmira Arnau'
'Elena Serrano'
'Rafael Navarro'
'Tatiana Soler'
'Carlos Cativiela'
'Esteban P. Urriolabeitia'

_publ_contact_author_address 'ICMA, CSIC-Universidad de Zaragoza, Plaza S. Francisco, 50009 Zaragoza (Spain)'
_publ_contact_author_email esteban@unizar.es
_publ_contact_author_fax (+34)976761187
_publ_contact_author_name 'Esteban P. Urriolabeitia'
_publ_contact_author_phone (+34)976762302
_publ_section_title
;
Functionalization of Methyl (R)-Phenylglycinate Through Orthopalladation:
C-Hal, C-O, C-N, and C-C Bond Coupling
;
_journal_name_full 'Inorganic Chemistry'
_journal_page_first 11963
_journal_page_last 11975
_journal_paper_doi 10.1021/ic901941s
_journal_volume 48
_journal_year 2009
_chemical_formula_sum 'C9 H11 Br2 N O2'
_chemical_formula_weight 325.01
_chemical_name_systematic
; 
 ? 
;
_space_group_IT_number 14
_symmetry_cell_setting monoclinic
_symmetry_space_group_name_Hall '-P 2ybc'
_symmetry_space_group_name_H-M 'P 1 21/c 1'
_atom_sites_solution_hydrogens geom
_atom_sites_solution_primary direct
_atom_sites_solution_secondary difmap
_audit_creation_method SHELXL-97
_cell_angle_alpha 90.00
_cell_angle_beta 95.370(2)
_cell_angle_gamma 90.00
_cell_formula_units_Z 4
_cell_length_a 8.5630(2)
_cell_length_b 22.0332(4)
_cell_length_c 6.06870(10)
_cell_measurement_temperature 150(2)
_cell_volume 1139.96(4)
_computing_structure_refinement 'SHELXL-97 (Sheldrick, 1997)'
_computing_structure_solution 'SHELXS-97 (Sheldrick, 1990)'
_diffrn_ambient_temperature 150(2)
_diffrn_measured_fraction_theta_full 0.997
_diffrn_measured_fraction_theta_max 0.997
_diffrn_radiation_monochromator graphite
_diffrn_radiation_source 'fine-focus sealed tube'
_diffrn_radiation_type MoK\a
_diffrn_radiation_wavelength 0.71073
_diffrn_reflns_av_R_equivalents 0.0437
_diffrn_reflns_av_sigmaI/netI 0.0415
_diffrn_reflns_limit_h_max 10
_diffrn_reflns_limit_h_min -10
_diffrn_reflns_limit_k_max 26
_diffrn_reflns_limit_k_min -26
_diffrn_reflns_limit_l_max 7
_diffrn_reflns_limit_l_min -7
_diffrn_reflns_number 16411
_diffrn_reflns_theta_full 25.00
_diffrn_reflns_theta_max 25.00
_diffrn_reflns_theta_min 3.02
_exptl_absorpt_coefficient_mu 7.086
_exptl_absorpt_correction_T_max 0.6010
_exptl_absorpt_correction_T_min 0.1427
_exptl_crystal_density_diffrn 1.894
_exptl_crystal_density_method 'not measured'
_exptl_crystal_F_000 632
_exptl_crystal_size_max 0.45
_exptl_crystal_size_mid 0.40
_exptl_crystal_size_min 0.08
_refine_diff_density_max 0.493
_refine_diff_density_min -1.058
_refine_diff_density_rms 0.107
_refine_ls_extinction_method none
_refine_ls_goodness_of_fit_ref 0.944
_refine_ls_hydrogen_treatment constr
_refine_ls_matrix_type full
_refine_ls_number_parameters 129
_refine_ls_number_reflns 1990
_refine_ls_number_restraints 0
_refine_ls_restrained_S_all 0.944
_refine_ls_R_factor_all 0.0657
_refine_ls_R_factor_gt 0.0400
_refine_ls_shift/su_max 0.001
_refine_ls_shift/su_mean 0.000
_refine_ls_structure_factor_coef Fsqd
_refine_ls_weighting_details 'calc w=1/[\s^2^(Fo^2^)+(0.0770P)^2^+0.0000P] where P=(Fo^2^+2Fc^2^)/3'
_refine_ls_weighting_scheme calc
_refine_ls_wR_factor_gt 0.1087
_refine_ls_wR_factor_ref 0.1148
_reflns_number_gt 1366
_reflns_number_total 1990
_reflns_threshold_expression >2sigma(I)
_cod_data_source_file ic901941s_si_002_3.cif
_cod_data_source_block '__2c'
_cod_database_code 4303924

loop_
_symmetry_equiv_pos_as_xyz
'x, y, z'
'-x, y+1/2, -z+1/2'
'-x, -y, -z'
'x, -y-1/2, z-1/2'

loop_
_atom_site_label
_atom_site_type_symbol
_atom_site_fract_x
_atom_site_fract_y
_atom_site_fract_z
_atom_site_U_iso_or_equiv
_atom_site_adp_type
_atom_site_occupancy
_atom_site_symmetry_multiplicity
_atom_site_calc_flag
_atom_site_refinement_flags
_atom_site_disorder_assembly
_atom_site_disorder_group
Br1 Br 0.92854(6) 0.82642(2) 0.89798(8) 0.0386(2) Uani 1 1 d . . .
Br2 Br 0.43160(10) 0.91019(4) 0.87737(12) 0.0878(3) Uani 1 1 d . . .
C1 C 0.3126(7) 0.9465(3) 0.6323(9) 0.0451(14) Uani 1 1 d . . .
C2 C 0.2336(5) 0.9112(2) 0.4734(8) 0.0281(11) Uani 1 1 d . . .
C3 C 0.1551(7) 0.9411(3) 0.2956(10) 0.0515(16) Uani 1 1 d . . .
H3A H 0.1004 0.9180 0.1808 0.062 Uiso 1 1 calc R . .
C4 C 0.1539(9) 1.0035(3) 0.2801(12) 0.0636(18) Uani 1 1 d . . .
H4A H 0.0968 1.0232 0.1588 0.076 Uiso 1 1 calc R . .
C5 C 0.2364(8) 1.0364(3) 0.4424(13) 0.068(2) Uani 1 1 d . . .
H5A H 0.2377 1.0794 0.4318 0.081 Uiso 1 1 calc R . .
C6 C 0.3162(8) 1.0090(3) 0.6178(11) 0.0620(18) Uani 1 1 d . . .
H6A H 0.3737 1.0324 0.7292 0.074 Uiso 1 1 calc R . .
C7 C 0.2348(6) 0.8424(2) 0.4858(8) 0.0302(12) Uani 1 1 d . . .
H7A H 0.2688 0.8308 0.6421 0.036 Uiso 1 1 calc R . .
N1 N 0.0767(4) 0.81559(18) 0.4268(7) 0.0313(10) Uani 1 1 d . . .
H1A H 0.0842 0.7744 0.4275 0.047 Uiso 1 1 calc R . .
H1B H 0.0390 0.8284 0.2895 0.047 Uiso 1 1 calc R . .
H1C H 0.0105 0.8275 0.5273 0.047 Uiso 1 1 calc R . .
C8 C 0.3459(6) 0.8129(2) 0.3394(9) 0.0346(13) Uani 1 1 d . . .
O1 O 0.3083(4) 0.77744(17) 0.1965(6) 0.0447(10) Uani 1 1 d . . .
O2 O 0.4908(5) 0.83172(19) 0.3969(7) 0.0533(11) Uani 1 1 d . . .
C9 C 0.6149(7) 0.8030(4) 0.2835(13) 0.073(2) Uani 1 1 d . . .
H9A H 0.7037 0.7932 0.3914 0.110 Uiso 1 1 calc R . .
H9B H 0.6495 0.8308 0.1720 0.110 Uiso 1 1 calc R . .
H9C H 0.5746 0.7656 0.2112 0.110 Uiso 1 1 calc R . .

loop_
_atom_site_aniso_label
_atom_site_aniso_U_11
_atom_site_aniso_U_22
_atom_site_aniso_U_33
_atom_site_aniso_U_23
_atom_site_aniso_U_13
_atom_site_aniso_U_12
Br1 0.0460(4) 0.0389(3) 0.0313(3) 0.0011(2) 0.0048(2) 0.0047(3)
Br2 0.1186(7) 0.0741(6) 0.0614(5) 0.0088(4) -0.0407(5) -0.0255(5)
C1 0.050(4) 0.038(3) 0.045(3) -0.001(3) -0.007(3) -0.001(3)
C2 0.030(3) 0.025(3) 0.030(3) -0.002(2) 0.007(2) -0.001(2)
C3 0.068(4) 0.031(3) 0.051(4) 0.003(3) -0.019(3) -0.005(3)
C4 0.080(5) 0.031(3) 0.075(5) 0.014(3) -0.020(4) 0.003(3)
C5 0.079(5) 0.023(3) 0.099(5) -0.001(4) -0.002(4) 0.002(3)
C6 0.080(5) 0.035(3) 0.068(4) -0.009(3) -0.011(4) -0.014(3)
C7 0.036(3) 0.025(3) 0.030(3) 0.000(2) 0.003(2) 0.000(2)
N1 0.031(2) 0.032(2) 0.032(2) -0.0016(18) 0.0105(19) -0.0076(18)
C8 0.036(3) 0.027(3) 0.041(3) 0.006(2) 0.006(3) 0.001(2)
O1 0.046(2) 0.041(2) 0.049(2) -0.0174(19) 0.0110(19) -0.0005(18)
O2 0.032(2) 0.061(3) 0.068(3) -0.022(2) 0.0125(19) -0.001(2)
C9 0.031(4) 0.093(6) 0.097(6) -0.021(5) 0.016(4) 0.006(4)

loop_
_atom_type_symbol
_atom_type_description
_atom_type_scat_dispersion_real
_atom_type_scat_dispersion_imag
_atom_type_scat_source
C C 0.0033 0.0016 'International Tables Vol C Tables 4.2.6.8 and 6.1.1.4'
H H 0.0000 0.0000 'International Tables Vol C Tables 4.2.6.8 and 6.1.1.4'
N N 0.0061 0.0033 'International Tables Vol C Tables 4.2.6.8 and 6.1.1.4'
O O 0.0106 0.0060 'International Tables Vol C Tables 4.2.6.8 and 6.1.1.4'
Br Br -0.2901 2.4595 'International Tables Vol C Tables 4.2.6.8 and 6.1.1.4'

loop_
_geom_angle_atom_site_label_1
_geom_angle_atom_site_label_2
_geom_angle_atom_site_label_3
_geom_angle
_geom_angle_site_symmetry_1
_geom_angle_site_symmetry_3
_geom_angle_publ_flag
C2 C1 C6 122.4(5) . . ?
C2 C1 Br2 120.4(4) . . ?
C6 C1 Br2 117.2(5) . . ?
C1 C2 C3 116.7(5) . . ?
C1 C2 C7 122.2(4) . . ?
C3 C2 C7 121.0(4) . . ?
C4 C3 C2 121.9(6) . . ?
C4 C3 H3A 119.0 . . ?
C2 C3 H3A 119.0 . . ?
C5 C4 C3 118.8(6) . . ?
C5 C4 H4A 120.6 . . ?
C3 C4 H4A 120.6 . . ?
C6 C5 C4 121.3(6) . . ?
C6 C5 H5A 119.3 . . ?
C4 C5 H5A 119.3 . . ?
C5 C6 C1 118.9(6) . . ?
C5 C6 H6A 120.6 . . ?
C1 C6 H6A 120.6 . . ?
N1 C7 C8 107.2(4) . . ?
N1 C7 C2 112.5(4) . . ?
C8 C7 C2 113.8(4) . . ?
N1 C7 H7A 107.7 . . ?
C8 C7 H7A 107.7 . . ?
C2 C7 H7A 107.7 . . ?
C7 N1 H1A 109.5 . . ?
C7 N1 H1B 109.5 . . ?
H1A N1 H1B 109.5 . . ?
C7 N1 H1C 109.5 . . ?
H1A N1 H1C 109.5 . . ?
H1B N1 H1C 109.5 . . ?
O1 C8 O2 125.6(5) . . ?
O1 C8 C7 124.7(5) . . ?
O2 C8 C7 109.7(4) . . ?
C8 O2 C9 116.4(5) . . ?
O2 C9 H9A 109.5 . . ?
O2 C9 H9B 109.5 . . ?
H9A C9 H9B 109.5 . . ?
O2 C9 H9C 109.5 . . ?
H9A C9 H9C 109.5 . . ?
H9B C9 H9C 109.5 . . ?

loop_
_geom_bond_atom_site_label_1
_geom_bond_atom_site_label_2
_geom_bond_distance
_geom_bond_site_symmetry_2
_geom_bond_publ_flag
Br2 C1 1.899(6) . ?
C1 C2 1.368(7) . ?
C1 C6 1.381(8) . ?
C2 C3 1.385(7) . ?
C2 C7 1.516(6) . ?
C3 C4 1.377(8) . ?
C3 H3A 0.9500 . ?
C4 C5 1.366(9) . ?
C4 H4A 0.9500 . ?
C5 C6 1.352(9) . ?
C5 H5A 0.9500 . ?
C6 H6A 0.9500 . ?
C7 N1 1.490(6) . ?
C7 C8 1.509(7) . ?
C7 H7A 1.0000 . ?
N1 H1A 0.9100 . ?
N1 H1B 0.9100 . ?
N1 H1C 0.9100 . ?
C8 O1 1.189(6) . ?
C8 O2 1.323(7) . ?
O2 C9 1.464(7) . ?
C9 H9A 0.9800 . ?
C9 H9B 0.9800 . ?
C9 H9C 0.9800 . ?
